data_7222449
loop_
_publ_author_name
'Braun, R.M.'
'Hoppe, R.'

_publ_section_title
;
 Ueber Oxostannate (II), (IV) Zur Kenntnis von Rb2 Sn O2 und K2 Sn O2
;
_journal_name_full
;
Zeitschrift fuer Naturforschung, Teil B. Anorganische Chemie, Organische 
Chemie (33,1978-41,1986)
;
_journal_page_first 688
_journal_page_last 694
_journal_volume 37
_journal_year 1982
_chemical_formula_sum 'O2 Rb2 Sn'
_chemical_name_systematic 'Rb2 (Sn O2)'
_space_group_IT_number 19
_symmetry_space_group_name_Hall 'P 2ac 2ab'
_symmetry_space_group_name_H-M 'P 21 21 21'
_cell_angle_alpha 90
_cell_angle_beta 90
_cell_angle_gamma 90
_cell_formula_units_Z 4
_cell_length_a 5.761
_cell_length_b 7.493
_cell_length_c 11.167
_cell_volume 482.048
_citation_journal_id_ASTM ZNBAD2
_cod_data_source_file Braun_ZNBAD2_1982_286.cif
_cod_data_source_block O2Rb2Sn1
_cod_original_cell_volume 482.0478
_cod_original_formula_sum 'O2 Rb2 Sn1'
_cod_database_code 7222449

loop_
_symmetry_equiv_pos_as_xyz
x,y,z
-x+1/2,-y,z+1/2
x+1/2,-y+1/2,-z
-x,y+1/2,-z+1/2

loop_
_atom_site_label
_atom_site_type_symbol
_atom_site_fract_x
_atom_site_fract_y
_atom_site_fract_z
_atom_site_occupancy
_atom_site_U_iso_or_equiv
Rb2 Rb+1 0.0178 0.1415 0.7637 1 0.0
Sn1 Sn+2 0.0041 0.1117 0.4424 1 0.0
O1 O-2 0.0337 0.9161 0.564 1 0.0
O2 O-2 0.1638 0.3038 0.5525 1 0.0
Rb1 Rb+1 0.0112 0.6057 0.4144 1 0.0
